data_4086546
loop_
_publ_author_name
'Raju, Suresh'
'van Slagmaat, Christian A. M. R.'
'Li, Jing'
'Lutz, Martin'
'Jastrzebski, Johann T. B. H.'
'Moret, Marc-Etienne'
'Klein Gebbink, Robertus J. M.'

_publ_section_title
;
 Synthesis of Cyclopentadienyl-Based Trioxo-rhenium Complexes and Their
 Use as Deoxydehydration Catalysts
;
_journal_issue 13
_journal_name_full Organometallics
_journal_page_first 2178
_journal_paper_doi 10.1021/acs.organomet.6b00120
_journal_volume 35
_journal_year 2016
_chemical_formula_moiety 'C12 H17 O3 Re'
_chemical_formula_sum 'C12 H17 O3 Re'
_chemical_formula_weight 395.45
_chemical_name_systematic
;
 ?
;
_space_group_crystal_system orthorhombic
_space_group_IT_number 33
_space_group_name_Hall 'P 2c -2n'
_space_group_name_H-M_alt 'P n a 21'
_symmetry_space_group_name_Hall 'P 2c -2n'
_symmetry_space_group_name_H-M 'P n a 21'
_atom_sites_solution_hydrogens difmap
_atom_sites_solution_primary direct
_atom_sites_solution_secondary difmap
_audit_creation_method SHELXL-2014
_cell_angle_alpha 90
_cell_angle_beta 90
_cell_angle_gamma 90
_cell_formula_units_Z 4
_cell_length_a 10.9327(4)
_cell_length_b 8.1327(2)
_cell_length_c 13.2961(4)
_cell_measurement_reflns_used 12197
_cell_measurement_temperature 150(2)
_cell_measurement_theta_max 27.56
_cell_measurement_theta_min 1.53
_cell_volume 1182.19(6)
_computing_cell_refinement Peakref
_computing_data_collection Apex2
_computing_data_reduction 'Eval15, SADABS-2012/1'
_computing_structure_refinement 'SHELXL-2014 (Sheldrick, 2014)'
_computing_structure_solution Sir-97
_diffrn_ambient_temperature 150(2)
_diffrn_measured_fraction_theta_full 0.999
_diffrn_measured_fraction_theta_max 0.998
_diffrn_measurement_device_type 'Bruker Kappa ApexII'
_diffrn_measurement_method '\f and \w scans'
_diffrn_radiation_type MoK\a
_diffrn_radiation_wavelength 0.71073
_diffrn_reflns_av_R_equivalents 0.0160
_diffrn_reflns_av_unetI/netI 0.0120
_diffrn_reflns_Laue_measured_fraction_full 0.999
_diffrn_reflns_Laue_measured_fraction_max 0.998
_diffrn_reflns_limit_h_max 14
_diffrn_reflns_limit_h_min -14
_diffrn_reflns_limit_k_max 10
_diffrn_reflns_limit_k_min -10
_diffrn_reflns_limit_l_max 17
_diffrn_reflns_limit_l_min -17
_diffrn_reflns_number 13606
_diffrn_reflns_point_group_measured_fraction_full 1.000
_diffrn_reflns_point_group_measured_fraction_max 0.998
_diffrn_reflns_theta_full 25.242
_diffrn_reflns_theta_max 27.515
_diffrn_reflns_theta_min 2.936
_diffrn_source 'sealed tube'
_exptl_absorpt_coefficient_mu 10.268
_exptl_absorpt_correction_T_max 0.5733
_exptl_absorpt_correction_T_min 0.2052
_exptl_absorpt_correction_type numerical
_exptl_absorpt_process_details SADABS-2012/1
_exptl_crystal_colour yellow-green
_exptl_crystal_density_diffrn 2.222
_exptl_crystal_description block
_exptl_crystal_F_000 752
_exptl_crystal_size_max 0.23
_exptl_crystal_size_mid 0.13
_exptl_crystal_size_min 0.11
_refine_diff_density_max 0.249
_refine_diff_density_min -0.487
_refine_diff_density_rms 0.062
_refine_ls_abs_structure_details
;
 Refined as an inversion twin.
;
_refine_ls_abs_structure_Flack 0.291(11)
_refine_ls_extinction_method none
_refine_ls_goodness_of_fit_ref 1.065
_refine_ls_hydrogen_treatment constr
_refine_ls_matrix_type full
_refine_ls_number_parameters 149
_refine_ls_number_reflns 2709
_refine_ls_number_restraints 1
_refine_ls_restrained_S_all 1.065
_refine_ls_R_factor_all 0.0112
_refine_ls_R_factor_gt 0.0098
_refine_ls_shift/su_max 0.002
_refine_ls_shift/su_mean 0.001
_refine_ls_structure_factor_coef Fsqd
_refine_ls_weighting_details 'w=1/[\s^2^(Fo^2^)+(0.0100P)^2^+0.4848P] where P=(Fo^2^+2Fc^2^)/3'
_refine_ls_weighting_scheme calc
_refine_ls_wR_factor_gt 0.0227
_refine_ls_wR_factor_ref 0.0230
_reflns_Friedel_coverage 0.917
_reflns_Friedel_fraction_full 1.000
_reflns_Friedel_fraction_max 0.998
_reflns_number_gt 2544
_reflns_number_total 2709
_reflns_threshold_expression 'I > 2\s(I)'
_cod_data_source_file om6b00120_si_002.cif
_cod_data_source_block l0698a
_cod_depositor_comments 'Adding full bibliography for 4086544--4086547.cif.'
_cod_original_cell_volume 1182.18(6)
_cod_database_code 4086546
_shelx_space_group_comment
;
The symmetry employed for this shelxl refinement is uniquely defined
by the following loop, which should always be used as a source of
symmetry information in preference to the above space-group names.
They are only intended as comments.
;
_shelxl_version_number 2014-3

loop_
_space_group_symop_operation_xyz
'x, y, z'
'-x, -y, z+1/2'
'-x+1/2, y+1/2, z+1/2'
'x+1/2, -y+1/2, z'

loop_
_atom_site_label
_atom_site_type_symbol
_atom_site_fract_x
_atom_site_fract_y
_atom_site_fract_z
_atom_site_U_iso_or_equiv
_atom_site_adp_type
_atom_site_occupancy
_atom_site_site_symmetry_order
_atom_site_calc_flag
_atom_site_refinement_flags_posn
_atom_site_refinement_flags_adp
Re1 Re 0.43617(2) 0.51398(2) 0.86083(9) 0.01351(4) Uani 1 1 d . .
O1 O 0.3543(4) 0.5421(5) 0.9710(3) 0.0271(10) Uani 1 1 d . .
O2 O 0.4345(2) 0.3038(3) 0.8392(2) 0.0290(10) Uani 1 1 d . .
O3 O 0.3480(4) 0.5982(5) 0.7665(3) 0.0281(10) Uani 1 1 d . .
C1 C 0.6431(10) 0.4867(8) 0.9197(7) 0.0136(15) Uani 1 1 d . .
C2 C 0.6464(10) 0.4954(7) 0.8120(7) 0.0119(16) Uani 1 1 d . .
C3 C 0.6026(6) 0.6552(9) 0.7825(4) 0.0130(12) Uani 1 1 d . .
C4 C 0.5707(3) 0.7408(4) 0.8718(5) 0.0148(8) Uani 1 1 d . .
C5 C 0.5207(3) 0.9123(4) 0.8823(3) 0.0214(10) Uani 1 1 d . .
H5A H 0.4544 0.9295 0.8327 0.026 Uiso 1 1 calc R U
H5B H 0.5862 0.9932 0.8683 0.026 Uiso 1 1 calc R U
C6 C 0.4710(4) 0.9392(4) 0.9887(3) 0.0227(8) Uani 1 1 d . .
H6A H 0.4546 1.0577 0.9990 0.027 Uiso 1 1 calc R U
H6B H 0.3927 0.8793 0.9963 0.027 Uiso 1 1 calc R U
C7 C 0.5610(3) 0.8795(4) 1.0682(3) 0.0201(7) Uani 1 1 d . .
H7A H 0.5294 0.9080 1.1357 0.024 Uiso 1 1 calc R U
H7B H 0.6401 0.9369 1.0589 0.024 Uiso 1 1 calc R U
C8 C 0.5821(5) 0.6932(8) 1.0625(4) 0.0166(11) Uani 1 1 d . .
H8A H 0.6555 0.6638 1.1022 0.020 Uiso 1 1 calc R U
H8B H 0.5110 0.6352 1.0920 0.020 Uiso 1 1 calc R U
C9 C 0.5991(6) 0.6395(9) 0.9561(4) 0.0127(11) Uani 1 1 d . .
C10 C 0.6800(6) 0.3377(9) 0.9798(4) 0.0174(12) Uani 1 1 d . .
H10A H 0.6656 0.3586 1.0514 0.026 Uiso 1 1 calc R U
H10B H 0.7670 0.3150 0.9689 0.026 Uiso 1 1 calc R U
H10C H 0.6315 0.2428 0.9583 0.026 Uiso 1 1 calc R U
C11 C 0.6877(6) 0.3609(9) 0.7442(4) 0.0205(13) Uani 1 1 d . .
H11A H 0.6879 0.4003 0.6745 0.031 Uiso 1 1 calc R U
H11B H 0.6319 0.2672 0.7503 0.031 Uiso 1 1 calc R U
H11C H 0.7705 0.3268 0.7631 0.031 Uiso 1 1 calc R U
C12 C 0.5896(5) 0.7245(8) 0.6782(4) 0.0229(14) Uani 1 1 d . .
H12A H 0.6149 0.6418 0.6289 0.034 Uiso 1 1 calc R U
H12B H 0.6414 0.8223 0.6715 0.034 Uiso 1 1 calc R U
H12C H 0.5040 0.7548 0.6663 0.034 Uiso 1 1 calc R U

loop_
_atom_site_aniso_label
_atom_site_aniso_U_11
_atom_site_aniso_U_22
_atom_site_aniso_U_33
_atom_site_aniso_U_23
_atom_site_aniso_U_13
_atom_site_aniso_U_12
Re1 0.00979(6) 0.01578(5) 0.01495(6) 0.0013(2) -0.00146(19) -0.00130(3)
O1 0.0155(16) 0.043(2) 0.0229(17) -0.0011(15) 0.0047(13) -0.0082(16)
O2 0.0184(12) 0.0207(11) 0.048(3) -0.0047(11) -0.0054(12) -0.0054(9)
O3 0.0179(17) 0.040(2) 0.0263(18) 0.0092(16) -0.0078(13) -0.0003(17)
C1 0.011(3) 0.022(3) 0.008(2) 0.001(2) -0.001(2) -0.005(2)
C2 0.006(3) 0.012(3) 0.018(3) -0.0023(19) -0.001(2) 0.0026(19)
C3 0.011(2) 0.015(3) 0.013(2) 0.004(2) -0.0022(18) -0.0029(18)
C4 0.0131(13) 0.0150(11) 0.016(2) -0.003(2) 0.000(2) -0.0033(9)
C5 0.0235(17) 0.0161(14) 0.024(3) 0.0007(13) -0.0036(14) 0.0003(12)
C6 0.0209(19) 0.0186(17) 0.028(2) -0.0036(15) 0.0000(15) 0.0044(14)
C7 0.0232(19) 0.0188(16) 0.0183(17) -0.0064(13) 0.0006(15) 0.0015(14)
C8 0.021(3) 0.016(2) 0.012(2) -0.0038(18) -0.0011(17) 0.0016(16)
C9 0.011(2) 0.016(2) 0.011(2) 0.0034(18) -0.0009(17) -0.0026(17)
C10 0.017(3) 0.017(2) 0.019(2) 0.0080(19) -0.005(2) 0.0033(18)
C11 0.021(3) 0.020(3) 0.020(2) -0.001(2) -0.006(2) 0.003(2)
C12 0.024(3) 0.027(3) 0.018(2) 0.000(2) 0.0018(19) -0.0027(19)

loop_
_atom_type_symbol
_atom_type_description
_atom_type_scat_dispersion_real
_atom_type_scat_dispersion_imag
_atom_type_scat_source
C C 0.0033 0.0016 'International Tables Vol C Tables 4.2.6.8 and 6.1.1.4'
H H 0.0000 0.0000 'International Tables Vol C Tables 4.2.6.8 and 6.1.1.4'
O O 0.0106 0.0060 'International Tables Vol C Tables 4.2.6.8 and 6.1.1.4'
Re Re -1.0185 7.2310 'International Tables Vol C Tables 4.2.6.8 and 6.1.1.4'

loop_
_geom_angle_atom_site_label_1
_geom_angle_atom_site_label_2
_geom_angle_atom_site_label_3
_geom_angle
O3 Re1 O1 105.89(15)
O3 Re1 O2 105.35(17)
O1 Re1 O2 105.41(17)
O3 Re1 C4 94.76(19)
O1 Re1 C4 99.6(2)
O2 Re1 C4 141.83(12)
O3 Re1 C3 85.3(2)
O1 Re1 C3 134.3(2)
O2 Re1 C3 114.16(19)
C4 Re1 C3 34.7(2)
O3 Re1 C2 111.4(3)
O1 Re1 C2 137.3(3)
O2 Re1 C2 84.43(17)
C4 Re1 C2 57.87(18)
C3 Re1 C2 35.0(2)
O3 Re1 C1 143.1(3)
O1 Re1 C1 102.9(3)
O2 Re1 C1 88.45(18)
C4 Re1 C1 57.74(18)
C3 Re1 C1 58.0(3)
C2 Re1 C1 34.80(13)
O3 Re1 C9 128.8(2)
O1 Re1 C9 83.2(2)
O2 Re1 C9 120.82(19)
C4 Re1 C9 34.7(2)
C3 Re1 C9 57.56(12)
C2 Re1 C9 57.3(3)
C1 Re1 C9 34.2(2)
C9 C1 C2 107.8(8)
C9 C1 C10 127.9(8)
C2 C1 C10 124.3(8)
C9 C1 Re1 73.2(5)
C2 C1 Re1 72.2(8)
C10 C1 Re1 120.0(6)
C1 C2 C3 107.9(8)
C1 C2 C11 125.2(8)
C3 C2 C11 126.9(7)
C1 C2 Re1 73.0(8)
C3 C2 Re1 72.4(5)
C11 C2 Re1 120.2(6)
C4 C3 C2 107.3(6)
C4 C3 C12 124.3(6)
C2 C3 C12 128.4(6)
C4 C3 Re1 71.6(3)
C2 C3 Re1 72.6(5)
C12 C3 Re1 120.7(4)
C3 C4 C9 108.7(3)
C3 C4 C5 128.4(5)
C9 C4 C5 122.8(5)
C3 C4 Re1 73.7(3)
C9 C4 Re1 74.5(3)
C5 C4 Re1 120.2(2)
C4 C5 C6 110.3(4)
C4 C5 H5A 109.6
C6 C5 H5A 109.6
C4 C5 H5B 109.6
C6 C5 H5B 109.6
H5A C5 H5B 108.1
C7 C6 C5 111.4(3)
C7 C6 H6A 109.3
C5 C6 H6A 109.3
C7 C6 H6B 109.3
C5 C6 H6B 109.3
H6A C6 H6B 108.0
C6 C7 C8 112.2(3)
C6 C7 H7A 109.2
C8 C7 H7A 109.2
C6 C7 H7B 109.2
C8 C7 H7B 109.2
H7A C7 H7B 107.9
C9 C8 C7 110.8(5)
C9 C8 H8A 109.5
C7 C8 H8A 109.5
C9 C8 H8B 109.5
C7 C8 H8B 109.5
H8A C8 H8B 108.1
C1 C9 C4 108.1(6)
C1 C9 C8 128.5(6)
C4 C9 C8 123.3(6)
C1 C9 Re1 72.6(5)
C4 C9 Re1 70.8(3)
C8 C9 Re1 122.0(4)
C1 C10 H10A 109.5
C1 C10 H10B 109.5
H10A C10 H10B 109.5
C1 C10 H10C 109.5
H10A C10 H10C 109.5
H10B C10 H10C 109.5
C2 C11 H11A 109.5
C2 C11 H11B 109.5
H11A C11 H11B 109.5
C2 C11 H11C 109.5
H11A C11 H11C 109.5
H11B C11 H11C 109.5
C3 C12 H12A 109.5
C3 C12 H12B 109.5
H12A C12 H12B 109.5
C3 C12 H12C 109.5
H12A C12 H12C 109.5
H12B C12 H12C 109.5

loop_
_geom_bond_atom_site_label_1
_geom_bond_atom_site_label_2
_geom_bond_distance
Re1 O3 1.724(4)
Re1 O1 1.731(4)
Re1 O2 1.733(2)
Re1 C4 2.364(3)
Re1 C3 2.390(6)
Re1 C2 2.393(10)
Re1 C1 2.404(11)
Re1 C9 2.413(6)
C1 C9 1.418(10)
C1 C2 1.435(5)
C1 C10 1.506(10)
C2 C3 1.439(9)
C2 C11 1.487(10)
C3 C4 1.420(8)
C3 C12 1.504(8)
C4 C9 1.425(8)
C4 C5 1.505(4)
C5 C6 1.532(5)
C5 H5A 0.9900
C5 H5B 0.9900
C6 C7 1.523(5)
C6 H6A 0.9900
C6 H6B 0.9900
C7 C8 1.534(7)
C7 H7A 0.9900
C7 H7B 0.9900
C8 C9 1.492(8)
C8 H8A 0.9900
C8 H8B 0.9900
C10 H10A 0.9800
C10 H10B 0.9800
C10 H10C 0.9800
C11 H11A 0.9800
C11 H11B 0.9800
C11 H11C 0.9800
C12 H12A 0.9800
C12 H12B 0.9800
C12 H12C 0.9800

loop_
_geom_torsion_atom_site_label_1
_geom_torsion_atom_site_label_2
_geom_torsion_atom_site_label_3
_geom_torsion_atom_site_label_4
_geom_torsion
C9 C1 C2 C3 -0.6(15)
C10 C1 C2 C3 179.0(6)
Re1 C1 C2 C3 64.4(7)
C9 C1 C2 C11 179.7(6)
C10 C1 C2 C11 -1(2)
Re1 C1 C2 C11 -115.3(11)
C9 C1 C2 Re1 -65.0(8)
C10 C1 C2 Re1 114.6(11)
C1 C2 C3 C4 -1.2(12)
C11 C2 C3 C4 178.5(8)
Re1 C2 C3 C4 63.7(4)
C1 C2 C3 C12 179.5(8)
C11 C2 C3 C12 -0.8(14)
Re1 C2 C3 C12 -115.7(7)
C1 C2 C3 Re1 -64.8(10)
C11 C2 C3 Re1 114.9(9)
C2 C3 C4 C9 2.5(5)
C12 C3 C4 C9 -178.1(7)
Re1 C3 C4 C9 66.8(3)
C2 C3 C4 C5 179.8(5)
C12 C3 C4 C5 -0.8(8)
Re1 C3 C4 C5 -115.8(4)
C2 C3 C4 Re1 -64.3(5)
C12 C3 C4 Re1 115.1(5)
C3 C4 C5 C6 166.3(4)
C9 C4 C5 C6 -16.7(5)
Re1 C4 C5 C6 73.8(5)
C4 C5 C6 C7 47.2(4)
C5 C6 C7 C8 -64.0(4)
C6 C7 C8 C9 44.5(6)
C2 C1 C9 C4 2.2(12)
C10 C1 C9 C4 -177.4(8)
Re1 C1 C9 C4 -62.2(4)
C2 C1 C9 C8 -178.3(8)
C10 C1 C9 C8 2.1(15)
Re1 C1 C9 C8 117.4(7)
C2 C1 C9 Re1 64.4(10)
C10 C1 C9 Re1 -115.2(10)
C3 C4 C9 C1 -2.9(6)
C5 C4 C9 C1 179.6(6)
Re1 C4 C9 C1 63.4(6)
C3 C4 C9 C8 177.5(7)
C5 C4 C9 C8 0.0(7)
Re1 C4 C9 C8 -116.2(6)
C3 C4 C9 Re1 -66.3(3)
C5 C4 C9 Re1 116.2(3)
C7 C8 C9 C1 166.9(8)
C7 C8 C9 C4 -13.6(7)
C7 C8 C9 Re1 -100.5(5)
